data_4069336
loop_
_publ_author_name
'Morvan, Didier'
'Rauchfuss, Thomas B.'
'Wilson, Scott R.'

_publ_contact_author
; 
Scott R. Wilson 
University of Illinois 
School of Chemical Sciences, Box 59-1 
505 South Mathews Avenue 
Urbana, Illinois  61801 
USA 
;
_publ_section_title
;
 \p-Complexes of Lignols with Manganese(I) and Ruthenium(II)
;
_journal_issue 11
_journal_name_full Organometallics
_journal_page_first 3161
_journal_paper_doi 10.1021/om9001445
_journal_volume 28
_journal_year 2009
_chemical_formula_moiety 'C11 H10 Mn O5, B F4'
_chemical_formula_sum 'C11 H10 B F4 Mn O5'
_chemical_formula_weight 363.94
_chemical_name_systematic
; 
? 
;
_space_group_IT_number 14
_symmetry_cell_setting monoclinic
_symmetry_space_group_name_Hall '-P 2yn'
_symmetry_space_group_name_H-M 'P 1 21/n 1'
_atom_sites_solution_hydrogens geom
_atom_sites_solution_primary direct
_atom_sites_solution_secondary difmap
_audit_creation_method SHELXL-97
_audit_update_record
; 
2008-08-22 text and data added, srw 
;
_cell_angle_alpha 90.00
_cell_angle_beta 95.534(3)
_cell_angle_gamma 90.00
_cell_formula_units_Z 4
_cell_length_a 9.925(2)
_cell_length_b 12.947(3)
_cell_length_c 10.779(2)
_cell_measurement_reflns_used 997
_cell_measurement_temperature 193(2)
_cell_measurement_theta_max 27.84
_cell_measurement_theta_min 2.47
_cell_volume 1378.6(5)
_computing_cell_refinement 'SAINT V7.23A (Bruker, 2005)'
_computing_data_collection 'SMART V5.625 (Bruker, 2001)'
_computing_data_reduction
; 
SAINT V7.23A, XPREP V2005/2, SADABS V2007/4 (Bruker, 2005 & 2007) 
;
_computing_molecular_graphics 'SHELXTL V6.12 (Bruker, 2005)'
_computing_publication_material 'XCIF V6.12 (Bruker, 2005)'
_computing_structure_refinement 'SHELXTL V6.12 (Bruker, 2005)'
_computing_structure_solution 'SHELXTL V6.12 (Bruker, 2005)'
_diffrn_ambient_temperature 193(2)
_diffrn_measured_fraction_theta_full 0.986
_diffrn_measured_fraction_theta_max 0.986
_diffrn_measurement_device 'Siemens Platform/CCD'
_diffrn_measurement_method 'profile data from \w scans'
_diffrn_radiation_monochromator graphite
_diffrn_radiation_source 'normal-focus sealed tube'
_diffrn_radiation_type MoK\a
_diffrn_radiation_wavelength 0.71073
_diffrn_radiation_wavelength_id b61cas
_diffrn_reflns_av_R_equivalents 0.0199
_diffrn_reflns_av_sigmaI/netI 0.0158
_diffrn_reflns_limit_h_max 13
_diffrn_reflns_limit_h_min -13
_diffrn_reflns_limit_k_max 17
_diffrn_reflns_limit_k_min -17
_diffrn_reflns_limit_l_max 14
_diffrn_reflns_limit_l_min -14
_diffrn_reflns_number 17287
_diffrn_reflns_theta_full 28.32
_diffrn_reflns_theta_max 28.32
_diffrn_reflns_theta_min 2.47
_diffrn_standards_decay_% 0.5
_diffrn_standards_interval_time 406
_diffrn_standards_number 311
_exptl_absorpt_coefficient_mu 1.024
_exptl_absorpt_correction_T_max 0.8432
_exptl_absorpt_correction_T_min 0.7525
_exptl_absorpt_correction_type integration
_exptl_absorpt_process_details 'SHELXTL/XPREP V2005/2 (Bruker, 2005)'
_exptl_crystal_colour yellow
_exptl_crystal_density_diffrn 1.753
_exptl_crystal_density_method 'not measured'
_exptl_crystal_description prism
_exptl_crystal_F_000 728
_exptl_crystal_id b61cas
_exptl_crystal_preparation
; 
The data crystal was mounted using oil (Parantone-N, Exxon) to a 
0.3 mm cryo-loop (Hampton Research) with the (1 -1 1) scattering 
planes roughly normal to the spindle axis. 
;
_exptl_crystal_size_max 0.32
_exptl_crystal_size_mid 0.26
_exptl_crystal_size_min 0.24
_refine_diff_density_max 0.326
_refine_diff_density_min -0.234
_refine_diff_density_rms 0.049
_refine_ls_extinction_method none
_refine_ls_goodness_of_fit_ref 1.224
_refine_ls_hydrogen_treatment refxyz
_refine_ls_matrix_type full
_refine_ls_number_parameters 275
_refine_ls_number_reflns 3397
_refine_ls_number_restraints 192
_refine_ls_restrained_S_all 1.274
_refine_ls_R_factor_all 0.0313
_refine_ls_R_factor_gt 0.0250
_refine_ls_shift/su_max 0.001
_refine_ls_shift/su_mean 0.000
_refine_ls_structure_factor_coef Fsqd
_refine_ls_weighting_details 'calc w=1/[\s^2^(Fo^2^)+(0.0405P)^2^+0.2806P] where P=(Fo^2^+2Fc^2^)/3'
_refine_ls_weighting_scheme calc
_refine_ls_wR_factor_gt 0.0662
_refine_ls_wR_factor_ref 0.0689
_reflns_number_gt 2912
_reflns_number_total 3397
_reflns_threshold_expression >2sigma(I)
_cod_data_source_file om9001445_si_003.cif
_cod_data_source_block b61cas
_cod_depositor_comments
;
The following automatic conversions were performed:

'_symmetry_cell_setting' value 'Monoclinic' changed to 'monoclinic'
according to /home/saulius/struct/CIF-dictionaries/cif_core.dic
dictionary named 'cif_core.dic' version 2.4.2 from 2011-04-26.

Automatic conversion script
Id: cif_fix_values 1715 2011-07-08 13:25:40Z adriana 
;
_cod_original_cell_volume 1378.7(5)
_cod_original_sg_symbol_Hall '-P 2yn '
_cod_original_sg_symbol_H-M 'P 21/n  '
_cod_database_code 4069336

loop_
_symmetry_equiv_pos_as_xyz
'x, y, z'
'-x+1/2, y+1/2, -z+1/2'
'-x, -y, -z'
'x-1/2, -y-1/2, z-1/2'

loop_
_atom_site_label
_atom_site_type_symbol
_atom_site_fract_x
_atom_site_fract_y
_atom_site_fract_z
_atom_site_U_iso_or_equiv
_atom_site_adp_type
_atom_site_occupancy
_atom_site_symmetry_multiplicity
_atom_site_calc_flag
_atom_site_refinement_flags
_atom_site_disorder_assembly
_atom_site_disorder_group
C1 C 0.54698(18) 0.37954(13) 0.41257(16) 0.0322(3) Uani 1 1 d . . .
C2 C 0.29745(17) 0.33910(13) 0.43399(15) 0.0303(3) Uani 1 1 d . . .
C3 C 0.46970(19) 0.18976(13) 0.41531(17) 0.0352(4) Uani 1 1 d . . .
C4 C 0.35414(16) 0.41560(12) 0.16592(14) 0.0286(3) Uani 1 1 d . . .
C5 C 0.48913(16) 0.38403(12) 0.15224(14) 0.0277(3) Uani 1 1 d . . .
C6 C 0.52231(18) 0.27821(13) 0.15542(15) 0.0302(3) Uani 1 1 d . . .
H6 H 0.607(2) 0.2582(17) 0.1564(19) 0.036 Uiso 1 1 d . . .
C7 C 0.42000(19) 0.20189(13) 0.15954(16) 0.0323(4) Uani 1 1 d . . .
C8 C 0.28629(18) 0.23397(14) 0.17285(15) 0.0321(3) Uani 1 1 d . . .
H8 H 0.221(2) 0.1866(16) 0.181(2) 0.038 Uiso 1 1 d . . .
C9 C 0.25471(17) 0.34017(14) 0.17856(15) 0.0315(3) Uani 1 1 d . . .
H9 H 0.167(2) 0.3600(16) 0.1905(19) 0.038 Uiso 1 1 d . . .
C10 C 0.71823(18) 0.43985(17) 0.1425(2) 0.0432(4) Uani 1 1 d . . .
H10A H 0.748(3) 0.409(2) 0.223(3) 0.065 Uiso 1 1 d . . .
H10B H 0.731(3) 0.392(2) 0.072(3) 0.065 Uiso 1 1 d . . .
H10C H 0.760(3) 0.505(2) 0.133(2) 0.065 Uiso 1 1 d . . .
C11 C 0.4539(2) 0.08905(15) 0.1505(2) 0.0452(5) Uani 1 1 d . . .
H11A H 0.547(3) 0.075(2) 0.184(2) 0.068 Uiso 1 1 d . . .
H11B H 0.392(3) 0.047(2) 0.193(3) 0.068 Uiso 1 1 d . . .
H11C H 0.448(3) 0.072(2) 0.067(3) 0.068 Uiso 1 1 d . . .
O1 O 0.62877(14) 0.42736(11) 0.46746(14) 0.0487(3) Uani 1 1 d . . .
O2 O 0.22241(13) 0.36391(11) 0.50135(12) 0.0424(3) Uani 1 1 d . . .
O3 O 0.50252(18) 0.11733(11) 0.47035(14) 0.0543(4) Uani 1 1 d . . .
O4 O 0.31857(13) 0.51589(10) 0.16725(13) 0.0369(3) Uani 1 1 d . . .
H4 H 0.379(3) 0.5530(19) 0.158(2) 0.055 Uiso 1 1 d . . .
O5 O 0.57523(11) 0.46219(9) 0.14201(12) 0.0341(3) Uani 1 1 d . . .
Mn1 Mn 0.41778(2) 0.303312(17) 0.32348(2) 0.02419(9) Uani 1 1 d . . .
B1 B 0.5593(9) 0.7323(7) 0.1983(8) 0.0415(14) Uani 0.55(3) 1 d PDU A 1
F1 F 0.4548(12) 0.6821(10) 0.1231(12) 0.0389(16) Uani 0.55(3) 1 d PDU A 1
F2 F 0.6822(9) 0.7109(9) 0.1550(12) 0.0632(17) Uani 0.55(3) 1 d PDU A 1
F3 F 0.5531(11) 0.6952(10) 0.3185(8) 0.0789(18) Uani 0.55(3) 1 d PDU A 1
F4 F 0.5302(7) 0.8368(6) 0.1957(11) 0.0595(15) Uani 0.55(3) 1 d PDU A 1
B2 B 0.5661(12) 0.7353(8) 0.1959(10) 0.0433(18) Uani 0.45(3) 1 d PDU A 2
F5 F 0.4775(14) 0.6749(11) 0.1161(13) 0.0356(17) Uani 0.45(3) 1 d PDU A 2
F6 F 0.6975(10) 0.7023(11) 0.1896(11) 0.0563(17) Uani 0.45(3) 1 d PDU A 2
F7 F 0.5341(11) 0.7231(10) 0.3176(9) 0.0628(17) Uani 0.45(3) 1 d PDU A 2
F8 F 0.5501(15) 0.8371(6) 0.1575(13) 0.065(2) Uani 0.45(3) 1 d PDU A 2

loop_
_atom_site_aniso_label
_atom_site_aniso_U_11
_atom_site_aniso_U_22
_atom_site_aniso_U_33
_atom_site_aniso_U_23
_atom_site_aniso_U_13
_atom_site_aniso_U_12
C1 0.0345(8) 0.0326(8) 0.0298(8) 0.0004(6) 0.0036(6) -0.0012(7)
C2 0.0307(8) 0.0310(8) 0.0290(8) 0.0011(6) 0.0025(6) -0.0033(6)
C3 0.0406(9) 0.0328(8) 0.0316(8) -0.0020(7) 0.0005(7) -0.0001(7)
C4 0.0282(7) 0.0312(8) 0.0260(7) 0.0025(6) 0.0008(6) 0.0011(6)
C5 0.0285(7) 0.0311(8) 0.0239(7) 0.0022(6) 0.0040(6) -0.0011(6)
C6 0.0316(8) 0.0324(8) 0.0280(8) -0.0007(6) 0.0095(6) 0.0022(7)
C7 0.0401(9) 0.0308(8) 0.0269(8) -0.0059(6) 0.0079(7) -0.0030(7)
C8 0.0328(8) 0.0358(8) 0.0272(8) -0.0050(7) 0.0011(6) -0.0087(7)
C9 0.0263(8) 0.0398(9) 0.0280(8) -0.0002(7) 0.0001(6) -0.0011(7)
C10 0.0259(8) 0.0467(11) 0.0577(12) 0.0105(10) 0.0076(8) -0.0018(8)
C11 0.0575(12) 0.0299(9) 0.0510(12) -0.0095(8) 0.0203(10) -0.0030(9)
O1 0.0465(8) 0.0486(8) 0.0485(8) -0.0056(6) -0.0080(6) -0.0135(6)
O2 0.0397(7) 0.0514(8) 0.0385(7) -0.0044(6) 0.0156(6) -0.0005(6)
O3 0.0747(11) 0.0351(7) 0.0504(9) 0.0088(6) -0.0074(8) 0.0079(7)
O4 0.0309(6) 0.0313(6) 0.0489(7) 0.0070(5) 0.0060(5) 0.0043(5)
O5 0.0269(6) 0.0318(6) 0.0442(7) 0.0075(5) 0.0065(5) -0.0015(5)
Mn1 0.02483(13) 0.02456(13) 0.02338(13) -0.00082(8) 0.00332(9) -0.00087(9)
B1 0.032(2) 0.043(3) 0.049(3) -0.007(2) 0.001(2) 0.001(2)
F1 0.034(3) 0.036(2) 0.046(2) 0.0001(15) 0.0012(19) -0.0026(19)
F2 0.034(2) 0.070(2) 0.086(4) -0.001(3) 0.007(3) 0.0045(17)
F3 0.079(3) 0.116(5) 0.0390(18) 0.004(2) -0.0106(18) 0.041(3)
F4 0.0402(17) 0.0451(18) 0.093(4) -0.021(2) 0.008(2) -0.0034(13)
B2 0.036(3) 0.045(3) 0.047(3) -0.002(3) -0.004(3) -0.002(3)
F5 0.037(4) 0.035(2) 0.034(2) 0.0019(17) -0.001(2) -0.003(3)
F6 0.027(2) 0.071(3) 0.069(4) -0.003(3) 0.001(2) 0.0041(18)
F7 0.052(3) 0.098(4) 0.037(2) -0.006(2) -0.0041(17) 0.033(3)
F8 0.073(4) 0.034(2) 0.082(5) 0.007(3) -0.022(3) -0.008(2)

loop_
_atom_type_symbol
_atom_type_description
_atom_type_scat_dispersion_real
_atom_type_scat_dispersion_imag
_atom_type_scat_source
C C 0.0033 0.0016 'International Tables Vol C Tables 4.2.6.8 and 6.1.1.4'
H H 0.0000 0.0000 'International Tables Vol C Tables 4.2.6.8 and 6.1.1.4'
B B 0.0013 0.0007 'International Tables Vol C Tables 4.2.6.8 and 6.1.1.4'
O O 0.0106 0.0060 'International Tables Vol C Tables 4.2.6.8 and 6.1.1.4'
F F 0.0171 0.0103 'International Tables Vol C Tables 4.2.6.8 and 6.1.1.4'
Mn Mn 0.3368 0.7283 'International Tables Vol C Tables 4.2.6.8 and 6.1.1.4'

loop_
_exptl_crystal_face_index_h
_exptl_crystal_face_index_k
_exptl_crystal_face_index_l
_exptl_crystal_face_perp_dist
0.00 0.00 1.00 0.1600
0.00 0.00 -1.00 0.1600
1.00 1.00 0.00 0.1300
-1.00 -1.00 0.00 0.1300
1.00 -1.00 0.00 0.1200
-1.00 1.00 0.00 0.1200
1.00 0.00 -1.00 0.1200
-1.00 0.00 1.00 0.1200

loop_
_geom_angle_atom_site_label_1
_geom_angle_atom_site_label_2
_geom_angle_atom_site_label_3
_geom_angle
O1 C1 Mn1 179.32(16)
O2 C2 Mn1 178.18(16)
O3 C3 Mn1 178.40(17)
O4 C4 C9 118.83(15)
O4 C4 C5 121.94(14)
C9 C4 C5 119.22(15)
O4 C4 Mn1 131.43(11)
C9 C4 Mn1 68.33(9)
C5 C4 Mn1 72.40(9)
O5 C5 C6 126.07(15)
O5 C5 C4 114.05(14)
C6 C5 C4 119.83(14)
O5 C5 Mn1 131.43(11)
C6 C5 Mn1 68.08(9)
C4 C5 Mn1 71.34(9)
C5 C6 C7 120.73(16)
C5 C6 Mn1 75.42(9)
C7 C6 Mn1 71.41(9)
C5 C6 H6 120.6(14)
C7 C6 H6 118.7(14)
Mn1 C6 H6 124.1(14)
C8 C7 C6 118.72(15)
C8 C7 C11 120.74(16)
C6 C7 C11 120.54(17)
C8 C7 Mn1 70.17(9)
C6 C7 Mn1 70.92(9)
C11 C7 Mn1 130.54(14)
C7 C8 C9 120.38(15)
C7 C8 Mn1 72.25(10)
C9 C8 Mn1 71.68(9)
C7 C8 H8 120.0(13)
C9 C8 H8 119.6(14)
Mn1 C8 H8 126.2(14)
C4 C9 C8 120.77(16)
C4 C9 Mn1 75.10(9)
C8 C9 Mn1 70.58(9)
C4 C9 H9 119.9(13)
C8 C9 H9 119.4(13)
Mn1 C9 H9 126.8(13)
O5 C10 H10A 107.3(15)
O5 C10 H10B 108.6(15)
H10A C10 H10B 112(2)
O5 C10 H10C 105.0(15)
H10A C10 H10C 111(2)
H10B C10 H10C 112(2)
C7 C11 H11A 111.6(17)
C7 C11 H11B 110.8(16)
H11A C11 H11B 110(2)
C7 C11 H11C 107.8(17)
H11A C11 H11C 106(2)
H11B C11 H11C 110(2)
C4 O4 H4 112.8(19)
C5 O5 C10 118.89(14)
C1 Mn1 C3 90.17(8)
C1 Mn1 C2 89.43(8)
C3 Mn1 C2 91.09(8)
C1 Mn1 C8 163.73(7)
C3 Mn1 C8 100.99(8)
C2 Mn1 C8 102.03(7)
C1 Mn1 C9 133.91(7)
C3 Mn1 C9 135.65(8)
C2 Mn1 C9 85.71(7)
C8 Mn1 C9 37.75(7)
C1 Mn1 C6 98.67(7)
C3 Mn1 C6 101.40(8)
C2 Mn1 C6 165.03(7)
C8 Mn1 C6 67.71(7)
C9 Mn1 C6 79.60(7)
C1 Mn1 C7 133.33(7)
C3 Mn1 C7 86.02(7)
C2 Mn1 C7 137.07(7)
C8 Mn1 C7 37.58(7)
C9 Mn1 C7 67.77(7)
C6 Mn1 C7 37.67(6)
C1 Mn1 C4 100.26(7)
C3 Mn1 C4 164.82(7)
C2 Mn1 C4 99.94(7)
C8 Mn1 C4 66.66(6)
C9 Mn1 C4 36.56(6)
C6 Mn1 C4 66.34(6)
C7 Mn1 C4 78.80(6)
C1 Mn1 C5 85.46(7)
C3 Mn1 C5 135.52(7)
C2 Mn1 C5 133.00(7)
C8 Mn1 C5 78.28(6)
C9 Mn1 C5 65.85(6)
C6 Mn1 C5 36.50(6)
C7 Mn1 C5 66.30(6)
C4 Mn1 C5 36.25(6)
F2 B1 F4 112.3(7)
F2 B1 F3 111.6(7)
F4 B1 F3 109.2(6)
F2 B1 F1 109.9(7)
F4 B1 F1 107.4(7)
F3 B1 F1 106.3(7)
F6 B2 F8 111.1(8)
F6 B2 F7 108.3(8)
F8 B2 F7 111.1(8)
F6 B2 F5 109.7(8)
F8 B2 F5 107.4(8)
F7 B2 F5 109.2(8)

loop_
_geom_bond_atom_site_label_1
_geom_bond_atom_site_label_2
_geom_bond_distance
C1 O1 1.140(2)
C1 Mn1 1.8174(18)
C2 O2 1.136(2)
C2 Mn1 1.8260(17)
C3 O3 1.140(2)
C3 Mn1 1.8188(18)
C4 O4 1.346(2)
C4 C9 1.404(2)
C4 C5 1.422(2)
C4 Mn1 2.2781(16)
C5 O5 1.3359(19)
C5 C6 1.409(2)
C5 Mn1 2.2919(16)
C6 C7 1.421(2)
C6 Mn1 2.1969(16)
C6 H6 0.87(2)
C7 C8 1.411(2)
C7 C11 1.504(3)
C7 Mn1 2.2034(16)
C8 C9 1.413(3)
C8 Mn1 2.1764(17)
C8 H8 0.90(2)
C9 Mn1 2.1908(17)
C9 H9 0.93(2)
C10 O5 1.448(2)
C10 H10A 0.97(3)
C10 H10B 0.99(3)
C10 H10C 0.95(3)
C11 H11A 0.97(3)
C11 H11B 0.97(3)
C11 H11C 0.92(3)
O4 H4 0.78(2)
B1 F2 1.376(6)
B1 F4 1.384(6)
B1 F3 1.389(6)
B1 F1 1.411(6)
B2 F6 1.380(7)
B2 F8 1.387(7)
B2 F7 1.388(7)
B2 F5 1.407(7)

loop_
_geom_hbond_atom_site_label_D
_geom_hbond_atom_site_label_H
_geom_hbond_atom_site_label_A
_geom_hbond_distance_DH
_geom_hbond_distance_HA
_geom_hbond_distance_DA
_geom_hbond_angle_DHA
O4 H4 F1 0.78(2) 1.89(3) 2.609(12) 154(3)
O4 H4 F5 0.78(2) 1.93(3) 2.683(14) 160(3)
